data_7044139
loop_
_publ_author_name
'Bunzen, Hana'
'Lamp, Anton'
'Grzywa, Maciej'
'Barkschat, Christa'
'Volkmer, Dirk'

_publ_section_title
;
 Bistriazole-p-benzoquinone and its alkali salts: electrochemical
 behaviour in aqueous alkaline solutions
;
_journal_name_full 'Dalton Trans.'
_journal_paper_doi 10.1039/C7DT02803B
_journal_year 2017
_chemical_formula_moiety 'C6 H4 K2 N6 O4'
_chemical_formula_sum 'C6 H4 K2 N6 O4'
_chemical_formula_weight 302.35
_space_group_crystal_system monoclinic
_space_group_IT_number 9
_space_group_name_Hall 'C -2yc'
_space_group_name_H-M_alt 'C 1 c 1'
_symmetry_space_group_name_Hall 'C -2yc'
_symmetry_space_group_name_H-M 'C 1 c 1'
_atom_sites_solution_hydrogens difmap
_audit_creation_method SHELXL-2016/6
_audit_update_record
;
2017-09-07 deposited with the CCDC.
2017-09-07 downloaded from the CCDC.
;
_cell_angle_alpha 90
_cell_angle_beta 110.193(3)
_cell_angle_gamma 90
_cell_formula_units_Z 4
_cell_length_a 9.4207(5)
_cell_length_b 18.4255(9)
_cell_length_c 6.3412(3)
_cell_measurement_reflns_used 9873
_cell_measurement_temperature 100(2)
_cell_measurement_theta_max 32.35
_cell_measurement_theta_min 2.56
_cell_volume 1033.06(9)
_computing_cell_refinement 'Bruker SAINT'
_computing_data_collection 'Bruker APEX3'
_computing_data_reduction 'Bruker SAINT'
_computing_molecular_graphics 'Diamond 4.4'
_computing_publication_material Word
_computing_structure_refinement 'SHELXL-2016/6 (Sheldrick, 2016)'
_computing_structure_solution 'SHELXT 2014/5 (Sheldrick, 2014)'
_diffrn_ambient_temperature 100(2)
_diffrn_measured_fraction_theta_full 0.999
_diffrn_measured_fraction_theta_max 0.964
_diffrn_measurement_device_type 'Bruker APEX-II CCD'
_diffrn_measurement_method '\f and \w scans'
_diffrn_radiation_type MoK\a
_diffrn_radiation_wavelength 0.71073
_diffrn_reflns_av_R_equivalents 0.0639
_diffrn_reflns_av_unetI/netI 0.0649
_diffrn_reflns_Laue_measured_fraction_full 0.999
_diffrn_reflns_Laue_measured_fraction_max 0.964
_diffrn_reflns_limit_h_max 14
_diffrn_reflns_limit_h_min -14
_diffrn_reflns_limit_k_max 27
_diffrn_reflns_limit_k_min -28
_diffrn_reflns_limit_l_max 9
_diffrn_reflns_limit_l_min -9
_diffrn_reflns_number 21639
_diffrn_reflns_point_group_measured_fraction_full 0.998
_diffrn_reflns_point_group_measured_fraction_max 0.946
_diffrn_reflns_theta_full 25.242
_diffrn_reflns_theta_max 33.272
_diffrn_reflns_theta_min 2.555
_diffrn_source 'fine-focus sealed tube'
_exptl_absorpt_coefficient_mu 0.937
_exptl_absorpt_correction_T_max 0.7464
_exptl_absorpt_correction_T_min 0.6685
_exptl_absorpt_correction_type multi-scan
_exptl_absorpt_process_details 'SADABS V2012/1 (Bruker AXS Inc.)'
_exptl_crystal_colour yellow
_exptl_crystal_density_diffrn 1.944
_exptl_crystal_description 'needle-like crystal'
_exptl_crystal_F_000 608
_exptl_crystal_recrystallization_method 'Re-crystallisation from solvent: water'
_exptl_crystal_size_max 0.08
_exptl_crystal_size_mid 0.03
_exptl_crystal_size_min 0.02
_refine_diff_density_max 0.707
_refine_diff_density_min -1.056
_refine_diff_density_rms 0.148
_refine_ls_extinction_method none
_refine_ls_goodness_of_fit_ref 1.055
_refine_ls_hydrogen_treatment refall
_refine_ls_matrix_type full
_refine_ls_number_parameters 179
_refine_ls_number_reflns 3751
_refine_ls_number_restraints 6
_refine_ls_restrained_S_all 1.054
_refine_ls_R_factor_all 0.0827
_refine_ls_R_factor_gt 0.0557
_refine_ls_shift/su_max 0.000
_refine_ls_shift/su_mean 0.000
_refine_ls_structure_factor_coef Fsqd
_refine_ls_weighting_details 'w=1/[\s^2^(Fo^2^)+(0.0372P)^2^+5.8409P] where P=(Fo^2^+2Fc^2^)/3'
_refine_ls_weighting_scheme calc
_refine_ls_wR_factor_gt 0.1130
_refine_ls_wR_factor_ref 0.1222
_reflns_Friedel_coverage 0.956
_reflns_Friedel_fraction_full 0.998
_reflns_Friedel_fraction_max 0.928
_reflns_number_gt 2932
_reflns_number_total 3751
_reflns_threshold_expression 'I > 2\s(I)'
_cod_data_source_file c7dt02803b2.cif
_cod_data_source_block K2-btbq_2H2O
_cod_database_code 7044139
_shelx_shelxl_version_number 2016/6
_shelx_space_group_comment
;
The symmetry employed for this shelxl refinement is uniquely defined
by the following loop, which should always be used as a source of
symmetry information in preference to the above space-group names.
They are only intended as comments.
;

loop_
_space_group_symop_operation_xyz
'x, y, z'
'x, -y, z+1/2'
'x+1/2, y+1/2, z'
'x+1/2, -y+1/2, z+1/2'

loop_
_atom_site_label
_atom_site_type_symbol
_atom_site_fract_x
_atom_site_fract_y
_atom_site_fract_z
_atom_site_U_iso_or_equiv
_atom_site_adp_type
_atom_site_occupancy
_atom_site_site_symmetry_order
_atom_site_calc_flag
_atom_site_refinement_flags_posn
K1 K 0.12692(13) 0.57659(6) 0.24228(18) 0.0179(2) Uani 1 1 d .
K2 K 0.37396(14) 0.74773(7) 0.5941(2) 0.0156(2) Uani 1 1 d .
O1 O 0.8346(4) 0.3865(2) 0.7006(7) 0.0153(8) Uani 1 1 d .
O2 O 0.4200(4) 0.6096(2) 0.5059(6) 0.0147(8) Uani 1 1 d .
O3 O 0.6730(5) 0.7790(2) 0.6180(7) 0.0167(8) Uani 1 1 d D
O4 O 0.0774(5) 0.7142(3) 0.5521(7) 0.0184(9) Uani 1 1 d D
N1 N 0.7560(5) 0.6321(3) 0.6714(7) 0.0134(9) Uani 1 1 d .
N2 N 0.9038(5) 0.6139(3) 0.7447(8) 0.0145(9) Uani 1 1 d .
N3 N 0.9223(5) 0.5414(3) 0.7556(8) 0.0131(9) Uani 1 1 d .
N4 N 0.3323(5) 0.4536(3) 0.4663(8) 0.0128(9) Uani 1 1 d .
N5 N 0.3512(5) 0.3807(3) 0.4732(8) 0.0161(9) Uani 1 1 d .
N6 N 0.4986(5) 0.3627(3) 0.5428(8) 0.0167(10) Uani 1 1 d .
C1 C 0.5131(5) 0.5596(3) 0.5527(8) 0.0116(10) Uani 1 1 d .
C2 C 0.6779(5) 0.5697(3) 0.6356(8) 0.0127(9) Uani 1 1 d .
C3 C 0.7812(5) 0.5128(3) 0.6876(8) 0.0097(9) Uani 1 1 d .
C4 C 0.7415(5) 0.4359(3) 0.6613(8) 0.0111(10) Uani 1 1 d .
C5 C 0.5763(5) 0.4260(3) 0.5828(8) 0.0113(9) Uani 1 1 d .
C6 C 0.4731(6) 0.4825(3) 0.5351(8) 0.0105(9) Uani 1 1 d .
H1 H 0.71(2) 0.808(8) 0.53(3) 0.16(8) Uiso 1 1 d D
H2 H 0.708(17) 0.735(4) 0.60(3) 0.13(6) Uiso 1 1 d D
H3 H 0.054(8) 0.757(3) 0.598(13) 0.03(2) Uiso 1 1 d D
H4 H 0.027(7) 0.688(3) 0.617(11) 0.017(17) Uiso 1 1 d D

loop_
_atom_site_aniso_label
_atom_site_aniso_U_11
_atom_site_aniso_U_22
_atom_site_aniso_U_33
_atom_site_aniso_U_23
_atom_site_aniso_U_13
_atom_site_aniso_U_12
K1 0.0060(4) 0.0228(6) 0.0222(5) 0.0044(5) 0.0012(3) -0.0014(5)
K2 0.0099(4) 0.0185(5) 0.0178(4) -0.0034(4) 0.0038(3) 0.0000(4)
O1 0.0101(17) 0.0173(19) 0.017(2) 0.0015(16) 0.0033(14) 0.0023(15)
O2 0.0094(17) 0.019(2) 0.0145(18) -0.0022(15) 0.0021(14) 0.0033(15)
O3 0.0175(18) 0.016(2) 0.020(2) -0.0008(16) 0.0102(15) -0.0007(16)
O4 0.0157(19) 0.025(2) 0.018(2) -0.0011(16) 0.0098(15) -0.0023(16)
N1 0.010(2) 0.012(2) 0.016(2) -0.0018(16) 0.0012(16) -0.0023(16)
N2 0.010(2) 0.018(2) 0.015(2) 0.0028(18) 0.0032(16) -0.0036(17)
N3 0.0100(19) 0.016(2) 0.012(2) 0.0034(17) 0.0033(15) -0.0008(17)
N4 0.0077(19) 0.018(2) 0.013(2) 0.0011(16) 0.0038(15) -0.0028(16)
N5 0.012(2) 0.017(2) 0.017(2) -0.0006(18) 0.0025(17) -0.0038(18)
N6 0.010(2) 0.017(2) 0.020(2) 0.0025(18) 0.0022(17) -0.0025(17)
C1 0.006(2) 0.019(3) 0.008(2) 0.0012(18) -0.0008(16) 0.0032(18)
C2 0.0059(19) 0.021(3) 0.010(2) 0.000(2) 0.0015(16) -0.0019(19)
C3 0.006(2) 0.017(2) 0.006(2) 0.0008(17) 0.0017(16) 0.0005(18)
C4 0.010(2) 0.018(3) 0.008(2) -0.0010(19) 0.0057(17) 0.0019(18)
C5 0.0085(19) 0.019(3) 0.0061(19) 0.0001(19) 0.0022(15) 0.0003(19)
C6 0.007(2) 0.018(2) 0.006(2) 0.0012(17) 0.0021(16) -0.0031(18)

loop_
_atom_type_symbol
_atom_type_description
_atom_type_scat_dispersion_real
_atom_type_scat_dispersion_imag
_atom_type_scat_source
C C 0.0033 0.0016 'International Tables Vol C Tables 4.2.6.8 and 6.1.1.4'
N N 0.0061 0.0033 'International Tables Vol C Tables 4.2.6.8 and 6.1.1.4'
O O 0.0106 0.0060 'International Tables Vol C Tables 4.2.6.8 and 6.1.1.4'
K K 0.2009 0.2494 'International Tables Vol C Tables 4.2.6.8 and 6.1.1.4'
H H 0.0000 0.0000 'International Tables Vol C Tables 4.2.6.8 and 6.1.1.4'

loop_
_geom_angle_atom_site_label_1
_geom_angle_atom_site_label_2
_geom_angle_atom_site_label_3
_geom_angle
_geom_angle_site_symmetry_1
_geom_angle_site_symmetry_3
O2 K1 O1 139.59(13) . 2_464
O2 K1 O3 75.26(12) . 4_464
O1 K1 O3 89.19(13) 2_464 4_464
O2 K1 N3 132.71(13) . 2_464
O1 K1 N3 62.60(12) 2_464 2_464
O3 K1 N3 150.01(13) 4_464 2_464
O2 K1 N4 62.10(12) . .
O1 K1 N4 133.69(13) 2_464 .
O3 K1 N4 134.51(12) 4_464 .
N3 K1 N4 75.47(11) 2_464 .
O2 K1 N4 71.92(12) . 2_564
O1 K1 N4 142.50(13) 2_464 2_564
O3 K1 N4 79.97(13) 4_464 2_564
N3 K1 N4 115.61(14) 2_464 2_564
N4 K1 N4 72.71(11) . 2_564
O2 K1 N3 143.18(13) . 1_454
O1 K1 N3 72.43(13) 2_464 1_454
O3 K1 N3 91.26(13) 4_464 1_454
N3 K1 N3 71.50(11) 2_464 1_454
N4 K1 N3 113.10(14) . 1_454
N4 K1 N3 72.05(12) 2_564 1_454
O2 K1 N2 136.80(13) . 1_454
O1 K1 N2 63.84(13) 2_464 1_454
O3 K1 N2 68.80(13) 4_464 1_454
N3 K1 N2 88.45(13) 2_464 1_454
N4 K1 N2 136.46(14) . 1_454
N4 K1 N2 78.82(13) 2_564 1_454
N3 K1 N2 24.61(12) 1_454 1_454
O2 K1 N5 64.33(12) . 2_564
O1 K1 N5 134.50(13) 2_464 2_564
O3 K1 N5 55.82(12) 4_464 2_564
N3 K1 N5 138.77(14) 2_464 2_564
N4 K1 N5 90.08(12) . 2_564
N4 K1 N5 24.60(12) 2_564 2_564
N3 K1 N5 79.65(13) 1_454 2_564
N2 K1 N5 75.79(12) 1_454 2_564
O2 K1 O4 77.88(11) . .
O1 K1 O4 62.07(11) 2_464 .
O3 K1 O4 61.25(10) 4_464 .
N3 K1 O4 108.66(13) 2_464 .
N4 K1 O4 119.58(12) . .
N4 K1 O4 135.72(12) 2_564 .
N3 K1 O4 125.55(12) 1_454 .
N2 K1 O4 103.84(13) 1_454 .
N5 K1 O4 112.01(12) 2_564 .
O2 K1 C4 151.15(13) . 2_464
O1 K1 C4 18.20(12) 2_464 2_464
O3 K1 C4 105.68(12) 4_464 2_464
N3 K1 C4 45.08(13) 2_464 2_464
N4 K1 C4 119.19(13) . 2_464
N4 K1 C4 136.93(12) 2_564 2_464
N3 K1 C4 65.24(12) 1_454 2_464
N2 K1 C4 64.81(12) 1_454 2_464
N5 K1 C4 140.57(12) 2_564 2_464
O4 K1 C4 77.70(11) . 2_464
O2 K1 C1 18.23(12) . .
O1 K1 C1 152.21(13) 2_464 .
O3 K1 C1 90.63(13) 4_464 .
N3 K1 C1 118.98(13) 2_464 .
N4 K1 C1 44.86(13) . .
N4 K1 C1 64.41(12) 2_564 .
N3 K1 C1 135.35(13) 1_454 .
N2 K1 C1 140.69(13) 1_454 .
N5 K1 C1 65.02(12) 2_564 .
O4 K1 C1 93.79(12) . .
C4 K1 C1 154.39(13) 2_464 .
O2 K2 O1 177.70(14) . 3_455
O2 K2 O4 89.94(14) . .
O1 K2 O4 90.81(14) 3_455 .
O2 K2 O3 88.54(13) . .
O1 K2 O3 90.80(12) 3_455 .
O4 K2 O3 177.49(15) . .
O2 K2 O4 109.51(13) . 4_565
O1 K2 O4 68.21(12) 3_455 4_565
O4 K2 O4 115.79(16) . 4_565
O3 K2 O4 66.63(12) . 4_565
O2 K2 O3 74.03(12) . 4_464
O1 K2 O3 108.26(13) 3_455 4_464
O4 K2 O3 66.63(12) . 4_464
O3 K2 O3 111.01(15) . 4_464
O4 K2 O3 175.38(15) 4_565 4_464
O2 K2 N1 119.59(12) . 4_464
O1 K2 N1 62.57(12) 3_455 4_464
O4 K2 N1 91.45(13) . 4_464
O3 K2 N1 87.57(12) . 4_464
O4 K2 N1 123.45(13) 4_565 4_464
O3 K2 N1 52.00(12) 4_464 4_464
O2 K2 N6 64.30(12) . 2_565
O1 K2 N6 113.52(13) 3_455 2_565
O4 K2 N6 89.56(13) . 2_565
O3 K2 N6 91.57(12) . 2_565
O4 K2 N6 52.72(13) 4_565 2_565
O3 K2 N6 131.84(13) 4_464 2_565
N1 K2 N6 175.97(14) 4_464 2_565
O2 K2 N5 62.88(12) . 2_565
O1 K2 N5 115.48(13) 3_455 2_565
O4 K2 N5 67.08(13) . 2_565
O3 K2 N5 113.88(12) . 2_565
O4 K2 N5 69.62(13) 4_565 2_565
O3 K2 N5 114.93(12) 4_464 2_565
N1 K2 N5 158.53(12) 4_464 2_565
N6 K2 N5 22.81(11) 2_565 2_565
O2 K2 N2 120.92(13) . 4_464
O1 K2 N2 60.67(13) 3_455 4_464
O4 K2 N2 113.83(13) . 4_464
O3 K2 N2 65.40(12) . 4_464
O4 K2 N2 106.63(13) 4_565 4_464
O3 K2 N2 68.79(12) 4_464 4_464
N1 K2 N2 22.81(11) 4_464 4_464
N6 K2 N2 155.21(12) 2_565 4_464
N5 K2 N2 175.77(14) 2_565 4_464
O2 K2 K1 134.77(9) . 4_565
O1 K2 K1 44.46(9) 3_455 4_565
O4 K2 K1 135.27(11) . 4_565
O3 K2 K1 46.36(9) . 4_565
O4 K2 K1 55.75(10) 4_565 4_565
O3 K2 K1 119.67(10) 4_464 4_565
N1 K2 K1 69.79(8) 4_464 4_565
N6 K2 K1 106.85(9) 2_565 4_565
N5 K2 K1 125.37(9) 2_565 4_565
N2 K2 K1 50.88(8) 4_464 4_565
O2 K2 K1 41.87(8) . .
O1 K2 K1 139.81(9) 3_455 .
O4 K2 K1 54.11(10) . .
O3 K2 K1 123.69(10) . .
O4 K2 K1 140.47(10) 4_565 .
O3 K2 K1 44.14(9) 4_464 .
N1 K2 K1 95.95(9) 4_464 .
N6 K2 K1 87.81(9) 2_565 .
N5 K2 K1 71.90(9) 2_565 .
N2 K2 K1 112.10(9) 4_464 .
K1 K2 K1 161.30(5) 4_565 .
O2 K2 H3 106.8(8) . .
O1 K2 H3 73.9(8) 3_455 .
O4 K2 H3 17.0(8) . .
O3 K2 H3 164.7(8) . .
O4 K2 H3 106.7(13) 4_565 .
O3 K2 H3 74.5(14) 4_464 .
N1 K2 H3 85.1(15) 4_464 .
N6 K2 H3 94.8(15) 2_565 .
N5 K2 H3 74.3(15) 2_565 .
N2 K2 H3 105.4(14) 4_464 .
K1 K2 H3 118.3(8) 4_565 .
K1 K2 H3 70.6(8) . .
C4 O1 K2 143.1(4) . 3_545
C4 O1 K1 117.2(3) . 2_665
K2 O1 K1 92.21(13) 3_545 2_665
C1 O2 K2 144.3(3) . .
C1 O2 K1 117.5(3) . .
K2 O2 K1 97.80(12) . .
K2 O3 K1 87.77(12) . 4_565
K2 O3 K2 106.96(14) . 4_565
K1 O3 K2 88.76(13) 4_565 4_565
K2 O3 H1 130(10) . .
K1 O3 H1 74(10) 4_565 .
K2 O3 H1 119(10) 4_565 .
K2 O3 H2 102(10) . .
K1 O3 H2 167(10) 4_565 .
K2 O3 H2 80(10) 4_565 .
H1 O3 H2 105(10) . .
K2 O4 K2 109.26(15) . 4_464
K2 O4 K1 83.40(12) . .
K2 O4 K1 77.12(11) 4_464 .
K2 O4 H3 97(5) . .
K2 O4 H3 88(5) 4_464 .
K1 O4 H3 164(5) . .
K2 O4 H4 140(5) . .
K2 O4 H4 109(5) 4_464 .
K1 O4 H4 93(5) . .
H3 O4 H4 96(7) . .
C2 N1 N2 106.6(5) . .
C2 N1 K2 135.4(3) . 4_565
N2 N1 K2 82.6(3) . 4_565
N3 N2 N1 111.4(4) . .
N3 N2 K1 73.0(3) . 1_656
N1 N2 K1 129.9(3) . 1_656
N3 N2 K2 137.6(4) . 4_565
N1 N2 K2 74.6(3) . 4_565
K1 N2 K2 72.40(11) 1_656 4_565
N2 N3 C3 105.9(4) . .
N2 N3 K1 144.2(4) . 2_665
C3 N3 K1 106.6(3) . 2_665
N2 N3 K1 82.4(3) . 1_656
C3 N3 K1 127.2(3) . 1_656
K1 N3 K1 89.69(13) 2_665 1_656
C6 N4 N5 106.1(5) . .
C6 N4 K1 104.8(3) . .
N5 N4 K1 145.2(3) . .
C6 N4 K1 128.8(3) . 2_565
N5 N4 K1 84.4(3) . 2_565
K1 N4 K1 88.65(13) . 2_565
N6 N5 N4 111.3(5) . .
N6 N5 K1 132.4(4) . 2_565
N4 N5 K1 71.0(3) . 2_565
N6 N5 K2 75.7(3) . 2_564
N4 N5 K2 134.5(4) . 2_564
K1 N5 K2 138.30(16) 2_565 2_564
N5 N6 C5 106.2(5) . .
N5 N6 K2 81.5(3) . 2_564
C5 N6 K2 133.5(4) . 2_564
O2 C1 C6 124.2(5) . .
O2 C1 C2 124.6(5) . .
C6 C1 C2 111.2(5) . .
C6 C1 K1 81.6(3) . .
C2 C1 K1 162.6(4) . .
N1 C2 C3 107.9(4) . .
N1 C2 C1 128.2(5) . .
C3 C2 C1 123.9(5) . .
N3 C3 C2 108.2(5) . .
N3 C3 C4 126.7(5) . .
C2 C3 C4 125.0(5) . .
O1 C4 C3 124.0(5) . .
O1 C4 C5 125.1(5) . .
C3 C4 C5 110.9(4) . .
C3 C4 K1 80.5(3) . 2_665
C5 C4 K1 164.8(3) . 2_665
N6 C5 C6 108.3(4) . .
N6 C5 C4 127.5(5) . .
C6 C5 C4 124.2(5) . .
N4 C6 C5 108.1(5) . .
N4 C6 C1 127.2(5) . .
C5 C6 C1 124.7(5) . .

loop_
_geom_bond_atom_site_label_1
_geom_bond_atom_site_label_2
_geom_bond_distance
_geom_bond_site_symmetry_2
K1 O2 2.757(4) .
K1 O1 2.759(4) 2_464
K1 O3 2.851(5) 4_464
K1 N3 2.926(5) 2_464
K1 N4 3.000(5) .
K1 N4 3.075(5) 2_564
K1 N3 3.091(5) 1_454
K1 N2 3.204(5) 1_454
K1 N5 3.237(5) 2_564
K1 O4 3.338(5) .
K1 C4 3.495(5) 2_464
K1 C1 3.502(5) .
K2 O2 2.674(4) .
K2 O1 2.703(4) 3_455
K2 O4 2.783(4) .
K2 O3 2.828(4) .
K2 O4 2.959(5) 4_565
K2 O3 2.999(5) 4_464
K2 N1 3.356(5) 4_464
K2 N6 3.363(5) 2_565
K2 N5 3.433(5) 2_565
K2 N2 3.452(5) 4_464
K2 H3 3.02(7) .
O1 C4 1.227(7) .
O2 C1 1.234(6) .
O3 H1 0.88(3) .
O3 H2 0.89(3) .
O4 H3 0.89(3) .
O4 H4 0.87(3) .
N1 C2 1.342(7) .
N1 N2 1.349(6) .
N2 N3 1.346(7) .
N3 C3 1.354(7) .
N4 C6 1.354(6) .
N4 N5 1.354(7) .
N5 N6 1.346(7) .
N6 C5 1.354(7) .
C1 C6 1.464(8) .
C1 C2 1.469(6) .
C2 C3 1.390(8) .
C3 C4 1.461(8) .
C4 C5 1.472(6) .
C5 C6 1.385(8) .
